data_7012164
loop_
_publ_author_name
'Li, Yat'
'Wong, Wing-Tak'

_publ_section_title
;
 Tetraosmium carbonyl clusters containing &#x00B5;-NH2 amido ligands:
 syntheses, crystal structures and reactivities
;
_journal_issue 3
_journal_name_full 'Dalton Transactions'
_journal_page_first 398
_journal_paper_doi 10.1039/b208321c
_journal_year 2003
_chemical_formula_moiety 'C15 H15 N O12 Os4 '
_chemical_formula_sum 'C15 H15 N O12 Os4'
_chemical_formula_weight 1162.08
_space_group_IT_number 61
_symmetry_cell_setting orthorhombic
_symmetry_Int_Tables_number 61
_symmetry_space_group_name_Hall '-P 2ac 2ab'
_symmetry_space_group_name_H-M 'P b c a'
_audit_creation_date 'Wed Oct  9 11:45:09 2002'
_audit_creation_method 'from TEXRAY.INF file'
_cell_angle_alpha 90
_cell_angle_beta 90
_cell_angle_gamma 90
_cell_formula_units_Z 8
_cell_length_a 15.986(1)
_cell_length_b 17.119(1)
_cell_length_c 17.981(1)
_cell_measurement_reflns_used 0
_cell_measurement_temperature 298.2
_cell_measurement_theta_max 0.0
_cell_measurement_theta_min 0.0
_cell_volume 4920.8(5)
_computing_cell_refinement 'SMART (Bruker, 1996)'
_computing_data_collection 'SMART (Bruker, 1996)'
_computing_data_reduction 'SAINT+ (Bruker, 1999)'
_computing_publication_material 'teXsan (MSC, 1992)'
_computing_structure_refinement 'teXsan (MSC, 1992)'
_computing_structure_solution 'SHELXS-86 (Sheldrick, 1990)'
_diffrn_ambient_temperature 298.2
_diffrn_measured_fraction_theta_full 28.5
_diffrn_measured_fraction_theta_max 28.5
_diffrn_measurement_device 'Bruker SMART 1K CCD Detector'
_diffrn_measurement_method '\w and \f scans'
_diffrn_orient_matrix_UB_11 0.00000
_diffrn_orient_matrix_UB_12 0.00000
_diffrn_orient_matrix_UB_13 0.00000
_diffrn_orient_matrix_UB_21 0.00000
_diffrn_orient_matrix_UB_22 0.00000
_diffrn_orient_matrix_UB_23 0.00000
_diffrn_orient_matrix_UB_31 0.00000
_diffrn_orient_matrix_UB_32 0.00000
_diffrn_orient_matrix_UB_33 0.00000
_diffrn_radiation_detector 'Bruker SMART 1K CCD Detector'
_diffrn_radiation_monochromator graphite
_diffrn_radiation_source 'X-ray tube'
_diffrn_radiation_type MoK\a
_diffrn_radiation_wavelength 0.7107
_diffrn_reflns_av_R_equivalents 0.093
_diffrn_reflns_limit_h_max 20
_diffrn_reflns_limit_h_min -20
_diffrn_reflns_limit_k_max 12
_diffrn_reflns_limit_k_min -21
_diffrn_reflns_limit_l_max 23
_diffrn_reflns_limit_l_min -23
_diffrn_reflns_number 31060
_diffrn_reflns_reduction_process 'SAINT+ (Bruker, 1999)'
_diffrn_reflns_theta_full 28.5
_diffrn_reflns_theta_max 28.5
_diffrn_reflns_theta_min 2.5
_diffrn_standards_decay_% 0.00
_diffrn_standards_interval_count 0
_diffrn_standards_number 0
_exptl_absorpt_coefficient_mu 20.633
_exptl_absorpt_correction_T_max 0.156
_exptl_absorpt_correction_T_min 0.101
_exptl_absorpt_correction_type multi-scan
_exptl_absorpt_process_details 'SADABS (Sheldrick, 1998)'
_exptl_crystal_colour yellow
_exptl_crystal_density_diffrn 3.137
_exptl_crystal_density_method 'not measured'
_exptl_crystal_description block
_exptl_crystal_F_000 4096.00
_exptl_crystal_size_max 0.120
_exptl_crystal_size_mid 0.110
_exptl_crystal_size_min 0.090
_refine_diff_density_max 1.81
_refine_diff_density_min -1.90
_refine_ls_extinction_method none
_refine_ls_goodness_of_fit_ref 1.011
_refine_ls_hydrogen_treatment constr
_refine_ls_matrix_type full
_refine_ls_number_parameters 274
_refine_ls_number_reflns 2743
_refine_ls_number_restraints 0
_refine_ls_R_factor_gt 0.0583
_refine_ls_shift/su_max 0.0122
_refine_ls_structure_factor_coef F
_refine_ls_weighting_scheme sigma
_refine_ls_wR_factor_ref 0.0514
_reflns_number_gt 2743
_reflns_number_total 6224
_reflns_threshold_expression I>1.5\s(I)
_cod_data_source_file b208321c.txt
_cod_data_source_block wt0165w_Yat025_compound_1
_cod_depositor_comments
;
The following automatic conversions were performed:

'_atom_site_thermal_displace_type' tag value 'Uij' was replaced with
'Uani' value 47 times.

Automatic conversion script
Id: cif_fix_values 1646 2011-03-28 12:23:43Z adriana 
;
_cod_original_sg_symbol_H-M 'P b c a    '
_cod_original_formula_sum 'C15 H15 N O12 Os4 '
_cod_database_code 7012164

loop_
_symmetry_equiv_pos_as_xyz
'   +x,   +y,   +z'
'1/2+x,1/2-y,   -z'
'   -x,1/2+y,1/2-z'
'1/2-x,   -y,1/2+z'
'   -x,   -y,   -z'
'1/2-x,1/2+y,   +z'
'   +x,1/2-y,1/2+z'
'1/2+x,   +y,1/2-z'

loop_
_atom_site_aniso_label
_atom_site_aniso_U_11
_atom_site_aniso_U_22
_atom_site_aniso_U_33
_atom_site_aniso_U_12
_atom_site_aniso_U_13
_atom_site_aniso_U_23
Os(1) 0.0408(6) 0.0351(6) 0.0426(7) 0.0001(5) 0.0052(6) -0.0043(6)
Os(2) 0.0357(6) 0.0362(6) 0.0430(8) -0.0028(5) 0.0029(6) 0.0031(6)
Os(3) 0.0384(6) 0.0434(7) 0.0424(8) 0.0078(6) -0.0016(6) 0.0037(6)
Os(4) 0.0330(5) 0.0346(6) 0.0372(7) 0.0014(5) 0.0005(5) -0.0032(6)
O(1) 0.05(1) 0.09(2) 0.12(2) 0.00(1) 0.02(2) -0.03(2)
O(2) 0.10(2) 0.06(1) 0.09(2) -0.04(1) 0.03(2) -0.02(1)
O(3) 0.08(2) 0.11(2) 0.04(2) -0.04(1) -0.02(1) 0.01(2)
O(4) 0.06(2) 0.08(2) 0.13(3) 0.02(1) 0.04(2) 0.01(2)
O(5) 0.07(1) 0.08(2) 0.05(2) 0.02(1) 0.00(1) 0.03(1)
O(6) 0.11(2) 0.08(2) 0.09(2) -0.04(2) 0.00(2) 0.00(2)
O(7) 0.08(2) 0.12(2) 0.08(2) -0.02(2) -0.04(2) 0.00(2)
O(8) 0.08(2) 0.16(3) 0.11(2) 0.06(2) 0.01(2) 0.07(2)
O(9) 0.08(2) 0.11(2) 0.05(1) 0.05(1) 0.01(1) -0.03(1)
O(10) 0.07(2) 0.04(1) 0.10(2) -0.01(1) -0.04(1) -0.01(1)
O(11) 0.10(2) 0.07(2) 0.05(2) -0.02(1) 0.04(1) 0.00(1)
O(12) 0.08(2) 0.05(1) 0.02(1) 0.00(1) -0.03(1) -0.01(1)
N(1) 0.09(2) 0.03(1) 0.06(2) 0.01(1) -0.03(2) 0.00(1)
C(1) 0.04(2) 0.07(2) 0.08(3) 0.01(2) 0.00(2) -0.04(2)
C(2) 0.06(2) 0.06(2) 0.05(2) -0.01(2) 0.02(2) -0.04(2)
C(3) 0.05(2) 0.10(3) 0.03(2) -0.03(2) 0.00(2) -0.01(2)
C(4) 0.08(2) 0.03(2) 0.04(2) 0.00(2) 0.02(2) 0.00(1)
C(6) 0.10(3) 0.07(3) 0.11(4) 0.02(2) 0.03(3) 0.05(3)
C(7) 0.03(2) 0.11(3) 0.05(2) 0.01(2) 0.01(2) 0.02(2)
C(8) 0.09(3) 0.06(2) 0.05(2) 0.01(2) 0.02(2) 0.02(2)
C(9) 0.06(2) 0.06(2) 0.10(3) 0.03(2) 0.01(2) -0.01(2)
C(10) 0.04(2) 0.04(2) 0.07(3) 0.00(1) 0.01(2) -0.04(2)
C(13) 0.19(5) 0.05(2) 0.10(4) -0.02(3) -0.04(3) 0.00(3)
C(14) 0.23(5) 0.08(3) 0.03(2) 0.04(3) 0.02(3) 0.00(2)
C(15) 0.09(3) 0.32(7) 0.07(4) 0.09(4) -0.03(3) -0.02(4)

loop_
_atom_site_label
_atom_site_fract_x
_atom_site_fract_y
_atom_site_fract_z
_atom_site_U_iso_or_equiv
_atom_site_thermal_displace_type
_atom_site_calc_flag
_atom_site_calc_attached_atom
Os(1) 0.87900(7) 0.26234(6) 0.49811(7) 0.0395(3) Uani ? ?
Os(2) 0.79954(6) 0.11657(6) 0.49132(7) 0.0383(3) Uani ? ?
Os(3) 0.79218(7) 0.21004(7) 0.36262(7) 0.0414(3) Uani ? ?
Os(4) 0.95748(7) 0.14042(6) 0.40545(7) 0.0350(3) Uani ? ?
O(1) 0.736(1) 0.343(1) 0.573(1) 0.088(10) Uani ? ?
O(2) 0.983(1) 0.406(1) 0.489(1) 0.084(9) Uani ? ?
O(3) 0.950(1) 0.212(1) 0.646(1) 0.078(9) Uani ? ?
O(4) 0.642(1) 0.178(1) 0.562(2) 0.089(10) Uani ? ?
O(5) 0.862(1) 0.034(1) 0.627(1) 0.068(8) Uani ? ?
O(6) 0.717(2) -0.022(1) 0.428(2) 0.09(1) Uani ? ?
O(7) 0.720(1) 0.077(2) 0.274(1) 0.10(1) Uani ? ?
O(8) 0.797(2) 0.320(2) 0.231(2) 0.12(1) Uani ? ?
O(9) 0.619(1) 0.259(1) 0.410(1) 0.078(8) Uani ? ?
O(10) 1.082(1) 0.078(1) 0.520(1) 0.070(8) Uani ? ?
O(11) 1.086(1) 0.210(1) 0.303(1) 0.075(8) Uani ? ?
O(12) 0.926(1) 0.052(1) 0.268(1) 0.054(7) Uani ? ?
N(1) 0.956(2) 0.035(1) 0.340(1) 0.059(9) Uani ? ?
C(1) 0.789(2) 0.309(2) 0.543(2) 0.06(1) Uani ? ?
C(2) 0.943(2) 0.352(2) 0.490(2) 0.06(1) Uani ? ?
C(3) 0.921(2) 0.231(2) 0.592(2) 0.06(1) Uani ? ?
C(4) 0.703(2) 0.156(2) 0.537(2) 0.05(1) Uani ? ?
C(5) 0.837(2) 0.068(2) 0.581(2) 0.050(8) Uani ? ?
C(6) 0.749(3) 0.032(2) 0.452(2) 0.09(2) Uani ? ?
C(7) 0.747(2) 0.133(2) 0.308(2) 0.06(1) Uani ? ?
C(8) 0.800(2) 0.277(2) 0.285(2) 0.07(1) Uani ? ?
C(9) 0.686(2) 0.242(2) 0.388(2) 0.07(1) Uani ? ?
C(10) 1.035(2) 0.101(2) 0.473(2) 0.050(10) Uani ? ?
C(11) 1.039(2) 0.183(1) 0.344(2) 0.040(7) Uani ? ?
C(12) 0.932(2) -0.015(2) 0.218(2) 0.060(8) Uani ? ?
C(13) 0.885(3) -0.083(2) 0.245(2) 0.11(2) Uani ? ?
C(14) 0.891(3) 0.020(2) 0.151(2) 0.11(2) Uani ? ?
C(15) 1.018(3) -0.040(3) 0.201(2) 0.16(2) Uani ? ?
H(1) 0.8095 0.3015 0.4195 0.0608 Uani ? ?
H(2) 0.9884 0.2232 0.4661 0.0608 Uani ? ?
H(3) 0.8951 0.1671 0.3208 0.0608 Uani ? ?
H(4) 0.9042 0.0642 0.4591 0.0608 Uani ? ?
H(5) 1.0052 0.0174 0.3367 0.0709 Uani ? ?
H(6) 0.9253 0.0019 0.3603 0.0709 Uani ? ?
H(7) 0.8292 -0.0672 0.2559 0.1368 Uani ? ?
H(8) 0.8844 -0.1222 0.2081 0.1368 Uani ? ?
H(9) 0.9105 -0.1023 0.2890 0.1368 Uani ? ?
H(10) 0.9221 0.0640 0.1351 0.1372 Uani ? ?
H(11) 0.8899 -0.0179 0.1119 0.1372 Uani ? ?
H(12) 0.8357 0.0348 0.1630 0.1372 Uani ? ?
H(13) 1.0439 -0.0599 0.2450 0.1941 Uani ? ?
H(14) 1.0173 -0.0799 0.1642 0.1941 Uani ? ?
H(15) 1.0494 0.0032 0.1832 0.1941 Uani ? ?

loop_
_atom_type_symbol
_atom_type_oxidation_number
_atom_type_number_in_cell
_atom_type_scat_dispersion_real
_atom_type_scat_dispersion_imag
_atom_type_scat_source
Os 0 32 -1.216 7.603 'International Tables'
C 0 120 0.003 0.002 'International Tables'
O 0 96 0.011 0.006 'International Tables'
N 0 8 0.006 0.003 'International Tables'
H 0 120 0.000 0.000 'International Tables'

loop_
_geom_angle_atom_site_label_1
_geom_angle_atom_site_label_2
_geom_angle_atom_site_label_3
_geom_angle
_geom_angle_site_symmetry_1
_geom_angle_site_symmetry_2
_geom_angle_site_symmetry_3
_geom_angle_publ_flag
Os(2) Os(1) Os(3) 58.63(4) ? ? ? yes
Os(2) Os(1) Os(4) 62.51(4) ? ? ? yes
Os(2) Os(1) C(1) 93.0(9) ? ? ? yes
Os(2) Os(1) C(2) 170.4(8) ? ? ? yes
Os(2) Os(1) C(3) 86.9(9) ? ? ? yes
Os(3) Os(1) Os(4) 61.18(4) ? ? ? yes
Os(3) Os(1) C(1) 97.3(9) ? ? ? yes
Os(3) Os(1) C(2) 116(1) ? ? ? yes
Os(3) Os(1) C(3) 144.8(9) ? ? ? yes
Os(4) Os(1) C(1) 153.0(9) ? ? ? yes
Os(4) Os(1) C(2) 108.0(8) ? ? ? yes
Os(4) Os(1) C(3) 98(1) ? ? ? yes
C(1) Os(1) C(2) 96(1) ? ? ? yes
C(1) Os(1) C(3) 90(1) ? ? ? yes
C(2) Os(1) C(3) 96(1) ? ? ? yes
Os(1) Os(2) Os(3) 63.18(4) ? ? ? yes
Os(1) Os(2) Os(4) 61.17(4) ? ? ? yes
Os(1) Os(2) C(4) 92.1(8) ? ? ? yes
Os(1) Os(2) C(5) 102.2(8) ? ? ? yes
Os(1) Os(2) C(6) 159(1) ? ? ? yes
Os(3) Os(2) Os(4) 62.15(4) ? ? ? yes
Os(3) Os(2) C(4) 97.0(9) ? ? ? yes
Os(3) Os(2) C(5) 162.7(8) ? ? ? yes
Os(3) Os(2) C(6) 96(1) ? ? ? yes
Os(4) Os(2) C(4) 151.0(8) ? ? ? yes
Os(4) Os(2) C(5) 103.5(8) ? ? ? yes
Os(4) Os(2) C(6) 106(1) ? ? ? yes
C(4) Os(2) C(5) 92(1) ? ? ? yes
C(4) Os(2) C(6) 94(1) ? ? ? yes
C(5) Os(2) C(6) 97(1) ? ? ? yes
Os(1) Os(3) Os(2) 58.19(4) ? ? ? yes
Os(1) Os(3) Os(4) 59.53(4) ? ? ? yes
Os(1) Os(3) C(7) 150.1(10) ? ? ? yes
Os(1) Os(3) C(8) 114(1) ? ? ? yes
Os(1) Os(3) C(9) 97(1) ? ? ? yes
Os(2) Os(3) Os(4) 61.73(4) ? ? ? yes
Os(2) Os(3) C(7) 92.9(10) ? ? ? yes
Os(2) Os(3) C(8) 172(1) ? ? ? yes
Os(2) Os(3) C(9) 90(1) ? ? ? yes
Os(4) Os(3) C(7) 101.7(9) ? ? ? yes
Os(4) Os(3) C(8) 113(1) ? ? ? yes
Os(4) Os(3) C(9) 150(1) ? ? ? yes
C(7) Os(3) C(8) 94(1) ? ? ? yes
C(7) Os(3) C(9) 89(1) ? ? ? yes
C(8) Os(3) C(9) 93(1) ? ? ? yes
Os(1) Os(4) Os(2) 56.32(3) ? ? ? yes
Os(1) Os(4) Os(3) 59.29(4) ? ? ? yes
Os(1) Os(4) N(1) 153.8(7) ? ? ? yes
Os(1) Os(4) C(10) 100.0(7) ? ? ? yes
Os(1) Os(4) C(11) 111.1(8) ? ? ? yes
Os(2) Os(4) Os(3) 56.11(4) ? ? ? yes
Os(2) Os(4) N(1) 99.3(7) ? ? ? yes
Os(2) Os(4) C(10) 100.4(9) ? ? ? yes
Os(2) Os(4) C(11) 162.6(8) ? ? ? yes
Os(3) Os(4) N(1) 100.6(7) ? ? ? yes
Os(3) Os(4) C(10) 154.1(8) ? ? ? yes
Os(3) Os(4) C(11) 108.0(8) ? ? ? yes
N(1) Os(4) C(10) 93.4(9) ? ? ? yes
N(1) Os(4) C(11) 90(1) ? ? ? yes
C(10) Os(4) C(11) 93(1) ? ? ? yes
N(1) O(12) C(12) 112(2) ? ? ? yes
Os(4) N(1) O(12) 109(1) ? ? ? yes
Os(1) C(1) O(1) 175(2) ? ? ? yes
Os(1) C(2) O(2) 175(3) ? ? ? yes
Os(1) C(3) O(3) 176(2) ? ? ? yes
Os(2) C(4) O(4) 176(3) ? ? ? yes
Os(2) C(5) O(5) 172(2) ? ? ? yes
Os(2) C(6) O(6) 178(3) ? ? ? yes
Os(3) C(7) O(7) 175(2) ? ? ? yes
Os(3) C(8) O(8) 173(3) ? ? ? yes
Os(3) C(9) O(9) 174(3) ? ? ? yes
Os(4) C(10) O(10) 175(2) ? ? ? yes
Os(4) C(11) O(11) 176(2) ? ? ? yes
O(12) C(12) C(13) 112(2) ? ? ? yes
O(12) C(12) C(14) 98(2) ? ? ? yes
O(12) C(12) C(15) 114(3) ? ? ? yes
C(13) C(12) C(14) 111(3) ? ? ? yes
C(13) C(12) C(15) 109(3) ? ? ? yes
C(14) C(12) C(15) 110(3) ? ? ? yes
Os(2) Os(1) H(1) 90.96 ? ? ? yes
Os(2) Os(1) H(2) 95.01 ? ? ? yes
Os(3) Os(1) H(1) 39.07 ? ? ? yes
Os(3) Os(1) H(2) 94.21 ? ? ? yes
Os(4) Os(1) H(1) 94.43 ? ? ? yes
Os(4) Os(1) H(2) 38.06 ? ? ? yes
C(1) Os(1) H(1) 73.62 ? ? ? yes
C(1) Os(1) H(2) 168.22 ? ? ? yes
C(2) Os(1) H(1) 88.39 ? ? ? yes
C(2) Os(1) H(2) 76.61 ? ? ? yes
C(3) Os(1) H(1) 163.93 ? ? ? yes
C(3) Os(1) H(2) 81.27 ? ? ? yes
H(1) Os(1) H(2) 114.80 ? ? ? yes
Os(1) Os(2) H(4) 91.90 ? ? ? yes
Os(3) Os(2) H(4) 92.97 ? ? ? yes
Os(4) Os(2) H(4) 36.72 ? ? ? yes
C(4) Os(2) H(4) 170.05 ? ? ? yes
C(5) Os(2) H(4) 77.77 ? ? ? yes
C(6) Os(2) H(4) 84.41 ? ? ? yes
Os(1) Os(3) H(1) 39.75 ? ? ? yes
Os(1) Os(3) H(3) 92.06 ? ? ? yes
Os(2) Os(3) H(1) 91.14 ? ? ? yes
Os(2) Os(3) H(3) 93.86 ? ? ? yes
Os(4) Os(3) H(1) 93.49 ? ? ? yes
Os(4) Os(3) H(3) 37.52 ? ? ? yes
C(7) Os(3) H(1) 164.36 ? ? ? yes
C(7) Os(3) H(3) 81.45 ? ? ? yes
C(8) Os(3) H(1) 83.10 ? ? ? yes
C(8) Os(3) H(3) 83.49 ? ? ? yes
C(9) Os(3) H(1) 75.58 ? ? ? yes
C(9) Os(3) H(3) 170.05 ? ? ? yes
H(1) Os(3) H(3) 113.35 ? ? ? yes
Os(1) Os(4) H(2) 40.64 ? ? ? yes
Os(1) Os(4) H(3) 93.45 ? ? ? yes
Os(1) Os(4) H(4) 90.52 ? ? ? yes
Os(2) Os(4) H(2) 91.50 ? ? ? yes
Os(2) Os(4) H(3) 90.21 ? ? ? yes
Os(2) Os(4) H(4) 40.36 ? ? ? yes
Os(3) Os(4) H(2) 94.72 ? ? ? yes
Os(3) Os(4) H(3) 39.36 ? ? ? yes
Os(3) Os(4) H(4) 90.49 ? ? ? yes
N(1) Os(4) H(2) 164.41 ? ? ? yes
N(1) Os(4) H(3) 75.81 ? ? ? yes
N(1) Os(4) H(4) 71.83 ? ? ? yes
C(10) Os(4) H(2) 73.48 ? ? ? yes
C(10) Os(4) H(3) 166.05 ? ? ? yes
C(10) Os(4) H(4) 73.28 ? ? ? yes
C(11) Os(4) H(2) 82.39 ? ? ? yes
C(11) Os(4) H(3) 78.00 ? ? ? yes
C(11) Os(4) H(4) 156.54 ? ? ? yes
H(2) Os(4) H(3) 115.62 ? ? ? yes
H(2) Os(4) H(4) 111.04 ? ? ? yes
H(3) Os(4) H(4) 110.68 ? ? ? yes
Os(4) N(1) H(5) 109.47 ? ? ? yes
Os(4) N(1) H(6) 109.46 ? ? ? yes
O(12) N(1) H(5) 109.45 ? ? ? yes
O(12) N(1) H(6) 109.44 ? ? ? yes
H(5) N(1) H(6) 109.51 ? ? ? yes
C(12) C(13) H(7) 109.51 ? ? ? yes
C(12) C(13) H(8) 109.52 ? ? ? yes
C(12) C(13) H(9) 109.52 ? ? ? yes
H(7) C(13) H(8) 109.40 ? ? ? yes
H(7) C(13) H(9) 109.40 ? ? ? yes
H(8) C(13) H(9) 109.49 ? ? ? yes
C(12) C(14) H(10) 109.55 ? ? ? yes
C(12) C(14) H(11) 109.52 ? ? ? yes
C(12) C(14) H(12) 109.49 ? ? ? yes
H(10) C(14) H(11) 109.50 ? ? ? yes
H(10) C(14) H(12) 109.38 ? ? ? yes
H(11) C(14) H(12) 109.38 ? ? ? yes
C(12) C(15) H(13) 109.56 ? ? ? yes
C(12) C(15) H(14) 109.65 ? ? ? yes
C(12) C(15) H(15) 109.50 ? ? ? yes
H(13) C(15) H(14) 109.50 ? ? ? yes
H(13) C(15) H(15) 109.25 ? ? ? yes
H(14) C(15) H(15) 109.37 ? ? ? yes

loop_
_geom_bond_atom_site_label_1
_geom_bond_atom_site_label_2
_geom_bond_distance
_geom_bond_site_symmetry_1
_geom_bond_site_symmetry_2
_geom_bond_publ_flag
Os(1) Os(2) 2.803(2) ? ? yes
Os(1) Os(3) 2.943(2) ? ? yes
Os(1) Os(4) 2.951(2) ? ? yes
Os(1) C(1) 1.84(3) ? ? yes
Os(1) C(2) 1.85(3) ? ? yes
Os(1) C(3) 1.90(3) ? ? yes
Os(2) Os(3) 2.816(2) ? ? yes
Os(2) Os(4) 2.988(2) ? ? yes
Os(2) C(4) 1.88(3) ? ? yes
Os(2) C(5) 1.91(3) ? ? yes
Os(2) C(6) 1.80(5) ? ? yes
Os(3) Os(4) 2.999(2) ? ? yes
Os(3) C(7) 1.79(4) ? ? yes
Os(3) C(8) 1.81(3) ? ? yes
Os(3) C(9) 1.85(3) ? ? yes
Os(4) N(1) 2.15(2) ? ? yes
Os(4) C(10) 1.86(3) ? ? yes
Os(4) C(11) 1.86(3) ? ? yes
O(1) C(1) 1.16(3) ? ? yes
O(2) C(2) 1.13(3) ? ? yes
O(3) C(3) 1.12(3) ? ? yes
O(4) C(4) 1.14(3) ? ? yes
O(5) C(5) 1.09(3) ? ? yes
O(6) C(6) 1.15(4) ? ? yes
O(7) C(7) 1.22(4) ? ? yes
O(8) C(8) 1.21(3) ? ? yes
O(9) C(9) 1.16(3) ? ? yes
O(10) C(10) 1.20(3) ? ? yes
O(11) C(11) 1.16(3) ? ? yes
O(12) N(1) 1.40(3) ? ? yes
O(12) C(12) 1.47(3) ? ? yes
C(12) C(13) 1.46(5) ? ? yes
C(12) C(14) 1.50(4) ? ? yes
C(12) C(15) 1.47(5) ? ? yes
Os(1) H(1) 1.919 ? ? yes
Os(1) H(2) 1.960 ? ? yes
Os(2) H(4) 1.985 ? ? yes
Os(3) H(1) 1.891 ? ? yes
Os(3) H(3) 1.953 ? ? yes
Os(4) H(2) 1.855 ? ? yes
Os(4) H(3) 1.876 ? ? yes
Os(4) H(4) 1.833 ? ? yes
N(1) H(5) 0.840 ? ? yes
N(1) H(6) 0.840 ? ? yes
C(13) H(7) 0.951 ? ? yes
C(13) H(8) 0.950 ? ? yes
C(13) H(9) 0.950 ? ? yes
C(14) H(10) 0.950 ? ? yes
C(14) H(11) 0.950 ? ? yes
C(14) H(12) 0.951 ? ? yes
C(15) H(13) 0.951 ? ? yes
C(15) H(14) 0.949 ? ? yes
C(15) H(15) 0.952 ? ? yes
